data_1541633
loop_
_publ_author_name
'Margraf, G.'
'Bolte, M.'
'Lerner, H.W.'
'Wagner, M.'

_publ_section_title
;
 Crystal structure of the zinc amide Zn (N (Si Me3)2)2
;
_journal_name_full 'Zeitschrift fuer Anorganische und Allgemeine Chemie'
_journal_page_first 217
_journal_page_last 218
_journal_volume 630
_journal_year 2004
_chemical_formula_sum 'C12 H36 N2 Si4 Zn'
_chemical_name_systematic 'Zn (N (Si (C H3)3)2)2'
_space_group_IT_number 14
_symmetry_space_group_name_Hall '-P 2ybc'
_symmetry_space_group_name_H-M 'P 1 21/c 1'
_cell_angle_alpha 90
_cell_angle_beta 116.08
_cell_angle_gamma 90
_cell_formula_units_Z 4
_cell_length_a 12.224
_cell_length_b 17.456
_cell_length_c 11.984
_cell_volume 2296.803
_citation_journal_id_ASTM ZAACAB
_cod_data_source_file Margraf_ZAACAB_2004_531.cif
_cod_data_source_block C12H36N2Si4Zn1
_cod_original_formula_sum 'C12 H36 N2 Si4 Zn1'
_cod_database_code 1541633

loop_
_symmetry_equiv_pos_as_xyz
x,y,z
-x,y+1/2,-z+1/2
-x,-y,-z
x,-y-1/2,z-1/2

loop_
_atom_site_label
_atom_site_type_symbol
_atom_site_fract_x
_atom_site_fract_y
_atom_site_fract_z
_atom_site_occupancy
_atom_site_U_iso_or_equiv
H14 H 0.4868 0.7822 0.8252 1 0.0
Si2 Si 0.2994 0.7161 0.7348 1 0.0
H27 H 0.6772 0.7658 0.5658 1 0.0
H34 H 0.8734 0.4924 0.862 1 0.0
Si4 Si 0.7477 0.5651 0.9327 1 0.0
H30 H 0.5603 0.5055 0.8962 1 0.0
H26 H 0.6189 0.6818 0.5406 1 0.0
H3 H 0.4259 0.4728 0.6539 1 0.0
H15 H 0.377 0.8409 0.7959 1 0.0
C11 C 0.8768 0.605 0.0727 1 0.0
H20 H 0.9279 0.6929 0.7208 1 0.0
C7 C 0.8914 0.6548 0.754 1 0.0
H25 H 0.5673 0.7464 0.5996 1 0.0
C2 C 0.1612 0.5992 0.421 1 0.0
H12 H 0.2748 0.7366 0.9181 1 0.0
H28 H 0.589 0.5729 0.9957 1 0.0
H19 H 0.9503 0.6405 0.8384 1 0.0
H6 H 0.2101 0.6227 0.3832 1 0.0
H29 H 0.6573 0.4922 0.0375 1 0.0
H21 H 0.8688 0.6092 0.7009 1 0.0
C8 C 0.8047 0.7856 0.863 1 0.0
C5 C 0.4051 0.7973 0.7639 1 0.0
C4 C 0.2984 0.6915 0.8852 1 0.0
C3 C 0.1631 0.5216 0.6471 1 0.0
N2 N-1 0.684 0.6312 0.8135 1 0.0
H32 H 0.9095 0.5652 0.1367 1 0.0
H23 H 0.8412 0.8228 0.8284 1 0.0
H36 H 0.8366 0.4396 0.9493 1 0.0
C9 C 0.6407 0.7261 0.5965 1 0.0
N1 N-1 0.3511 0.6392 0.6797 1 0.0
H5 H 0.1164 0.5553 0.3701 1 0.0
H1 H 0.4239 0.5174 0.5363 1 0.0
H31 H 0.9408 0.6224 0.0504 1 0.0
H13 H 0.4078 0.8119 0.6862 1 0.0
H22 H 0.7336 0.8087 0.8679 1 0.0
H35 H 0.7407 0.4547 0.8082 1 0.0
H2 H 0.3272 0.4508 0.5168 1 0.0
H9 H 0.1158 0.4798 0.5927 1 0.0
H11 H 0.24 0.6501 0.8723 1 0.0
C10 C 0.6239 0.5297 0.9699 1 0.0
H17 H 0.1199 0.7908 0.6605 1 0.0
C12 C 0.8068 0.4773 0.882 1 0.0
H10 H 0.3799 0.6748 0.9444 1 0.0
Si1 Si 0.2646 0.5659 0.5828 1 0.0
H24 H 0.8647 0.7711 0.9471 1 0.0
H18 H 0.0868 0.7044 0.6131 1 0.0
C6 C 0.1439 0.7466 0.6258 1 0.0
Zn1 Zn+2 0.51526 0.63404 0.73945 1 0.0
H16 H 0.1425 0.7609 0.5461 1 0.0
C1 C 0.3735 0.4929 0.571 1 0.0
Si3 Si 0.7546 0.6954 0.7588 1 0.0
H4 H 0.1033 0.6369 0.4239 1 0.0
H7 H 0.1075 0.5607 0.6515 1 0.0
H33 H 0.848 0.6482 0.1046 1 0.0
H8 H 0.2133 0.5015 0.7305 1 0.0
